data_4518754
loop_
_publ_author_name
'Wang, Yuefei'
'Li, Qing'
'Zhang, Jiaxing'
'Qi, Wei'
'You, Shengping'
'Su, Rongxin'
'He, Zhimin'

_publ_section_title
;
 Self-Templated, Enantioselective Assembly of an Amyloid-like Dipeptide
 into Multifunctional Hierarchical Helical Arrays
;
_journal_name_full 'ACS Nano'
_journal_paper_doi 10.1021/acsnano.1c00746
_journal_year 2021
_chemical_absolute_configuration ad
_chemical_formula_moiety '2(C29 H27 Fe N2 O4), 3(C3 H2 F6 O), 2(H2 O), C5 H14 N2'
_chemical_formula_sum 'C72 H78 F18 Fe2 N6 O13'
_chemical_formula_weight 1689.10
_space_group_crystal_system orthorhombic
_space_group_IT_number 19
_space_group_name_Hall 'P 2ac 2ab'
_space_group_name_H-M_alt 'P 21 21 21'
_atom_sites_solution_hydrogens mixed
_atom_sites_solution_primary direct
_audit_creation_date 2021-04-07
_audit_creation_method
;
Olex2 1.2
(compiled 2018.05.29 svn.r3508 for OlexSys, GUI svn.r5506)
;
_audit_update_record
;
????
;
_cell_angle_alpha 90
_cell_angle_beta 90
_cell_angle_gamma 90
_cell_formula_units_Z 4
_cell_length_a 17.354(4)
_cell_length_b 17.817(4)
_cell_length_c 24.358(5)
_cell_measurement_reflns_used 17233
_cell_measurement_temperature 113.15
_cell_measurement_theta_max 27.9143
_cell_measurement_theta_min 1.4160
_cell_volume 7531(3)
_computing_cell_refinement 'CrystalClear (Rigaku Inc., 2008)'
_computing_data_collection 'CrystalClear (Rigaku Inc., 2008)'
_computing_data_reduction 'CrystalClear (Rigaku Inc., 2008)'
_computing_molecular_graphics 'Olex2 (Dolomanov et al., 2009)'
_computing_publication_material 'Olex2 (Dolomanov et al., 2009)'
_computing_structure_refinement 'ShelXL (Sheldrick, 2015)'
_computing_structure_solution 'ShelXS (Sheldrick, 2008)'
_diffrn_ambient_temperature 113.15
_diffrn_measured_fraction_theta_full 1.000
_diffrn_measured_fraction_theta_max 0.998
_diffrn_measurement_device_type 'Rigaku Saturn 70 CCD'
_diffrn_measurement_method '\w scans'
_diffrn_radiation_monochromator confocal
_diffrn_radiation_type MoK\a
_diffrn_radiation_wavelength 0.71073
_diffrn_reflns_av_R_equivalents 0.0752
_diffrn_reflns_av_unetI/netI 0.0614
_diffrn_reflns_Laue_measured_fraction_full 1.000
_diffrn_reflns_Laue_measured_fraction_max 0.998
_diffrn_reflns_limit_h_max 22
_diffrn_reflns_limit_h_min -22
_diffrn_reflns_limit_k_max 23
_diffrn_reflns_limit_k_min -23
_diffrn_reflns_limit_l_max 32
_diffrn_reflns_limit_l_min -32
_diffrn_reflns_number 91369
_diffrn_reflns_point_group_measured_fraction_full 1.000
_diffrn_reflns_point_group_measured_fraction_max 0.998
_diffrn_reflns_theta_full 25.242
_diffrn_reflns_theta_max 27.893
_diffrn_reflns_theta_min 1.416
_exptl_absorpt_coefficient_mu 0.495
_exptl_absorpt_correction_T_max 1.0000
_exptl_absorpt_correction_T_min 0.9243
_exptl_absorpt_correction_type multi-scan
_exptl_absorpt_process_details CrystalClear
_exptl_crystal_colour orange
_exptl_crystal_colour_primary orange
_exptl_crystal_density_diffrn 1.490
_exptl_crystal_description prism
_exptl_crystal_F_000 3480
_exptl_crystal_size_max 0.16
_exptl_crystal_size_mid 0.12
_exptl_crystal_size_min 0.1
_refine_diff_density_max 0.779
_refine_diff_density_min -0.405
_refine_diff_density_rms 0.072
_refine_ls_abs_structure_details
;
 Flack x determined using 4994 quotients [(I+)-(I-)]/[(I+)+(I-)]
 (Parsons, Flack and Wagner, Acta Cryst. B69 (2013) 249-259).
;
_refine_ls_abs_structure_Flack 0.007(8)
_refine_ls_extinction_coef 0.0020(3)
_refine_ls_extinction_expression Fc^*^=kFc[1+0.001xFc^2^\l^3^/sin(2\q)]^-1/4^
_refine_ls_extinction_method 'SHELXL-2018/3 (Sheldrick 2018)'
_refine_ls_goodness_of_fit_ref 1.095
_refine_ls_hydrogen_treatment constr
_refine_ls_matrix_type full
_refine_ls_number_parameters 1005
_refine_ls_number_reflns 17960
_refine_ls_number_restraints 0
_refine_ls_restrained_S_all 1.095
_refine_ls_R_factor_all 0.0841
_refine_ls_R_factor_gt 0.0725
_refine_ls_shift/su_max 0.001
_refine_ls_shift/su_mean 0.000
_refine_ls_structure_factor_coef Fsqd
_refine_ls_weighting_details 'w=1/[\s^2^(Fo^2^)+(0.0763P)^2^+5.2461P] where P=(Fo^2^+2Fc^2^)/3'
_refine_ls_weighting_scheme calc
_refine_ls_wR_factor_gt 0.1706
_refine_ls_wR_factor_ref 0.1790
_reflns_Friedel_coverage 0.841
_reflns_Friedel_fraction_full 1.000
_reflns_Friedel_fraction_max 0.997
_reflns_number_gt 15488
_reflns_number_total 17960
_reflns_threshold_expression 'I > 2\s(I)'
_cod_data_source_file nn1c00746_si_002.cif
_cod_data_source_block shelxl
_cod_original_cell_volume 7532(3)
_cod_database_code 4518754
_shelx_shelxl_version_number 2018/3
_shelx_space_group_comment
;
The symmetry employed for this shelxl refinement is uniquely defined
by the following loop, which should always be used as a source of
symmetry information in preference to the above space-group names.
They are only intended as comments.
;
_shelx_estimated_absorpt_t_max 0.952
_shelx_estimated_absorpt_t_min 0.925
_olex2_refinement_description
;
1. Fixed Uiso
 At 1.2 times of:
  All C(H) groups, All C(H,H) groups, All N(H) groups, All N(H,H) groups
 At 1.5 times of:
  All C(H,H,H) groups, All O(H) groups, All O(H,H) groups
2.a Riding coordinates:
 O12(H12A,H12B), O13(H13C,H13D)
2.b Ternary CH refined with riding coordinates:
 C12(H12), C21(H21), C41(H41), C50(H50), C65(H65), C68(H68), C71(H71), C60(H60)
2.c Secondary CH2 refined with riding coordinates:
 C13(H13A,H13B), C23(H23A,H23B), C42(H42A,H42B), C52(H52A,H52B), N5(H5A,H5B),
 N6(H6A,H6B), C61(H61A,H61B), C62(H62A,H62B), C63(H63A,H63B)
2.d Aromatic/amide H refined with riding coordinates:
 N1(H1), N2(H2), C1(H1A), C2(H2A), C3(H3), C4(H4), C5(H5), C6(H6), C7(H7),
 C8(H8), C9(H9), C15(H15), C16(H16), C17(H17), C18(H18), C19(H19), C25(H25),
 C26(H26), C27(H27), C28(H28), C29(H29), N3(H3A), N4(H4A), C30(H30), C31(H31),
 C32(H32), C33(H33), C34(H34), C35(H35), C36(H36), C37(H37), C38(H38), C44(H44),
  C45(H45), C46(H46), C47(H47), C48(H48), C54(H54), C55(H55), C56(H56),
 C57(H57), C58(H58)
2.e Idealised Me refined as rotating group:
 C59(H59A,H59B,H59C)
2.f Idealised tetrahedral OH refined as rotating group:
 O9(H9A), O10(H10), O11(H11)
;
_olex2_submission_special_instructions 'No special instructions were received'

loop_
_space_group_symop_operation_xyz
'x, y, z'
'-x+1/2, -y, z+1/2'
'-x, y+1/2, -z+1/2'
'x+1/2, -y+1/2, -z'

loop_
_atom_site_label
_atom_site_type_symbol
_atom_site_fract_x
_atom_site_fract_y
_atom_site_fract_z
_atom_site_U_iso_or_equiv
_atom_site_adp_type
_atom_site_occupancy
_atom_site_site_symmetry_order
_atom_site_calc_flag
_atom_site_refinement_flags_posn
_atom_site_refinement_flags_adp
_atom_site_refinement_flags_occupancy
_atom_site_disorder_assembly
_atom_site_disorder_group
Fe1 Fe 0.74919(5) 0.62220(4) 0.17217(3) 0.03036(18) Uani 1 1 d . . . . .
O1 O 0.8918(2) 0.5048(2) 0.25833(16) 0.0336(9) Uani 1 1 d . . . . .
O2 O 1.0689(2) 0.6039(2) 0.29629(16) 0.0349(9) Uani 1 1 d . . . . .
O3 O 1.2707(2) 0.5131(2) 0.26695(17) 0.0383(10) Uani 1 1 d . . . . .
O4 O 1.2606(2) 0.5590(2) 0.35134(16) 0.0340(9) Uani 1 1 d . . . . .
N1 N 0.9557(3) 0.5961(3) 0.21326(18) 0.0284(9) Uani 1 1 d . . . . .
H1 H 0.955642 0.641806 0.199644 0.034 Uiso 1 1 calc R . . . .
N2 N 1.1091(3) 0.4867(2) 0.27281(18) 0.0266(9) Uani 1 1 d . . . . .
H2 H 1.104399 0.449623 0.249169 0.032 Uiso 1 1 calc R . . . .
C1 C 0.7942(5) 0.5616(5) 0.1084(3) 0.057(2) Uani 1 1 d . . . . .
H1A H 0.840844 0.533760 0.109016 0.069 Uiso 1 1 calc R . . . .
C2 C 0.7861(5) 0.6377(4) 0.0936(3) 0.0506(17) Uani 1 1 d . . . . .
H2A H 0.826485 0.670027 0.082097 0.061 Uiso 1 1 calc R . . . .
C3 C 0.7069(4) 0.6577(5) 0.0988(3) 0.0499(17) Uani 1 1 d . . . . .
H3 H 0.685411 0.705784 0.091782 0.060 Uiso 1 1 calc R . . . .
C4 C 0.6661(4) 0.5933(5) 0.1163(3) 0.0536(18) Uani 1 1 d . . . . .
H4 H 0.612214 0.590098 0.122988 0.064 Uiso 1 1 calc R . . . .
C5 C 0.7201(5) 0.5345(4) 0.1221(3) 0.0534(18) Uani 1 1 d . . . . .
H5 H 0.708514 0.484727 0.133354 0.064 Uiso 1 1 calc R . . . .
C6 C 0.8142(3) 0.6923(3) 0.2189(2) 0.0303(11) Uani 1 1 d . . . . .
H6 H 0.854394 0.723926 0.206129 0.036 Uiso 1 1 calc R . . . .
C7 C 0.7349(4) 0.7120(3) 0.2235(3) 0.0379(13) Uani 1 1 d . . . . .
H7 H 0.713078 0.759271 0.214278 0.045 Uiso 1 1 calc R . . . .
C8 C 0.6942(3) 0.6488(3) 0.2442(3) 0.0377(13) Uani 1 1 d . . . . .
H8 H 0.640370 0.646704 0.251169 0.045 Uiso 1 1 calc R . . . .
C9 C 0.7471(4) 0.5896(3) 0.2528(2) 0.0338(11) Uani 1 1 d . . . . .
H9 H 0.735125 0.541067 0.266467 0.041 Uiso 1 1 calc R . . . .
C10 C 0.8225(3) 0.6159(3) 0.2370(2) 0.0286(10) Uani 1 1 d . . . . .
C11 C 0.8920(3) 0.5686(3) 0.2369(2) 0.0253(10) Uani 1 1 d . . . . .
C12 C 1.0247(3) 0.5504(3) 0.2101(2) 0.0268(10) Uani 1 1 d . . . . .
H12 H 1.008551 0.497667 0.202043 0.032 Uiso 1 1 calc R . . . .
C13 C 1.0769(3) 0.5770(3) 0.1625(2) 0.0316(12) Uani 1 1 d . . . . .
H13A H 1.087366 0.631301 0.166563 0.038 Uiso 1 1 calc R . . . .
H13B H 1.126725 0.550031 0.164167 0.038 Uiso 1 1 calc R . . . .
C14 C 1.0391(3) 0.5626(3) 0.1074(2) 0.0298(11) Uani 1 1 d . . . . .
C15 C 1.0308(4) 0.4890(4) 0.0879(3) 0.0398(13) Uani 1 1 d . . . . .
H15 H 1.050229 0.448414 0.109106 0.048 Uiso 1 1 calc R . . . .
C16 C 0.9950(4) 0.4745(4) 0.0387(3) 0.0446(15) Uani 1 1 d . . . . .
H16 H 0.989553 0.424268 0.026266 0.054 Uiso 1 1 calc R . . . .
C17 C 0.9665(4) 0.5337(4) 0.0068(3) 0.0496(17) Uani 1 1 d . . . . .
H17 H 0.941489 0.523946 -0.027150 0.059 Uiso 1 1 calc R . . . .
C18 C 0.9754(4) 0.6070(4) 0.0256(3) 0.0500(17) Uani 1 1 d . . . . .
H18 H 0.957200 0.647794 0.004065 0.060 Uiso 1 1 calc R . . . .
C19 C 1.0108(4) 0.6205(4) 0.0758(2) 0.0439(14) Uani 1 1 d . . . . .
H19 H 1.015656 0.670703 0.088528 0.053 Uiso 1 1 calc R . . . .
C20 C 1.0686(3) 0.5499(3) 0.2644(2) 0.0269(11) Uani 1 1 d . . . . .
C21 C 1.1602(3) 0.4772(3) 0.3194(2) 0.0254(10) Uani 1 1 d . . . . .
H21 H 1.133578 0.494650 0.353487 0.030 Uiso 1 1 calc R . . . .
C22 C 1.2352(3) 0.5213(3) 0.3120(2) 0.0271(11) Uani 1 1 d . . . . .
C23 C 1.1801(3) 0.3929(3) 0.3251(2) 0.0333(12) Uani 1 1 d . . . . .
H23A H 1.131644 0.363873 0.328266 0.040 Uiso 1 1 calc R . . . .
H23B H 1.206932 0.376034 0.291457 0.040 Uiso 1 1 calc R . . . .
C24 C 1.2304(3) 0.3760(3) 0.3744(2) 0.0325(11) Uani 1 1 d . . . . .
C25 C 1.3102(3) 0.3818(4) 0.3705(2) 0.0370(12) Uani 1 1 d . . . . .
H25 H 1.333102 0.394336 0.336289 0.044 Uiso 1 1 calc R . . . .
C26 C 1.3570(4) 0.3694(4) 0.4163(3) 0.0503(16) Uani 1 1 d . . . . .
H26 H 1.411401 0.373993 0.413418 0.060 Uiso 1 1 calc R . . . .
C27 C 1.3232(5) 0.3502(4) 0.4662(3) 0.0532(19) Uani 1 1 d . . . . .
H27 H 1.354390 0.342732 0.497817 0.064 Uiso 1 1 calc R . . . .
C28 C 1.2446(5) 0.3422(4) 0.4697(3) 0.0521(17) Uani 1 1 d . . . . .
H28 H 1.221747 0.327232 0.503428 0.062 Uiso 1 1 calc R . . . .
C29 C 1.1986(4) 0.3558(4) 0.4243(3) 0.0409(14) Uani 1 1 d . . . . .
H29 H 1.144296 0.351138 0.427567 0.049 Uiso 1 1 calc R . . . .
Fe2 Fe 0.87284(5) 0.38082(6) 0.41185(3) 0.0392(2) Uani 1 1 d . . . . .
O5 O 1.0127(2) 0.2560(2) 0.32881(18) 0.0344(9) Uani 1 1 d . . . . .
O6 O 1.0867(2) 0.3537(2) 0.20030(15) 0.0301(8) Uani 1 1 d . . . . .
O7 O 1.1904(2) 0.3172(2) 0.08982(18) 0.0370(9) Uani 1 1 d . . . . .
O8 O 1.0659(2) 0.2964(2) 0.07137(17) 0.0374(9) Uani 1 1 d . . . . .
N3 N 0.9613(3) 0.3488(2) 0.27718(17) 0.0266(9) Uani 1 1 d . . . . .
H3A H 0.945057 0.395558 0.275181 0.032 Uiso 1 1 calc R . . . .
N4 N 1.0594(3) 0.2329(2) 0.17878(18) 0.0278(9) Uani 1 1 d . . . . .
H4A H 1.029008 0.194108 0.184446 0.033 Uiso 1 1 calc R . . . .
C30 C 0.7705(5) 0.4076(8) 0.3752(5) 0.090(4) Uani 1 1 d . . . . .
H30 H 0.762039 0.447792 0.350261 0.108 Uiso 1 1 calc R . . . .
C31 C 0.7918(5) 0.3335(7) 0.3625(3) 0.071(3) Uani 1 1 d . . . . .
H31 H 0.800104 0.314803 0.326442 0.085 Uiso 1 1 calc R . . . .
C32 C 0.7988(6) 0.2918(7) 0.4100(4) 0.080(3) Uani 1 1 d . . . . .
H32 H 0.813336 0.240443 0.411793 0.096 Uiso 1 1 calc R . . . .
C33 C 0.7817(6) 0.3363(8) 0.4537(4) 0.087(3) Uani 1 1 d . . . . .
H33 H 0.781445 0.320545 0.491006 0.104 Uiso 1 1 calc R . . . .
C34 C 0.7643(5) 0.4093(9) 0.4352(5) 0.104(5) Uani 1 1 d . . . . .
H34 H 0.751060 0.451367 0.457222 0.124 Uiso 1 1 calc R . . . .
C35 C 0.9556(4) 0.4462(3) 0.3774(2) 0.0348(13) Uani 1 1 d . . . . .
H35 H 0.949358 0.479609 0.347336 0.042 Uiso 1 1 calc R . . . .
C36 C 0.9467(5) 0.4638(4) 0.4343(3) 0.0450(16) Uani 1 1 d . . . . .
H36 H 0.932600 0.511523 0.448438 0.054 Uiso 1 1 calc R . . . .
C37 C 0.9618(4) 0.4008(4) 0.4657(2) 0.0438(15) Uani 1 1 d . . . . .
H37 H 0.960454 0.398326 0.504647 0.053 Uiso 1 1 calc R . . . .
C38 C 0.9798(4) 0.3405(3) 0.4298(2) 0.0376(13) Uani 1 1 d . . . . .
H38 H 0.992213 0.290600 0.440372 0.045 Uiso 1 1 calc R . . . .
C39 C 0.9757(3) 0.3685(3) 0.3746(2) 0.0285(11) Uani 1 1 d . . . . .
C40 C 0.9848(3) 0.3204(3) 0.3255(2) 0.0279(10) Uani 1 1 d . . . . .
C41 C 0.9628(3) 0.3021(3) 0.2283(2) 0.0257(10) Uani 1 1 d . . . . .
H41 H 0.946630 0.250107 0.238555 0.031 Uiso 1 1 calc R . . . .
C42 C 0.9061(3) 0.3326(3) 0.1847(2) 0.0311(11) Uani 1 1 d . . . . .
H42A H 0.914469 0.387237 0.180339 0.037 Uiso 1 1 calc R . . . .
H42B H 0.917129 0.308356 0.149015 0.037 Uiso 1 1 calc R . . . .
C43 C 0.8224(3) 0.3188(3) 0.1997(2) 0.0296(11) Uani 1 1 d . . . . .
C44 C 0.7947(3) 0.2461(3) 0.2027(3) 0.0376(13) Uani 1 1 d . . . . .
H44 H 0.828217 0.205159 0.195483 0.045 Uiso 1 1 calc R . . . .
C45 C 0.7183(4) 0.2326(4) 0.2163(3) 0.0485(17) Uani 1 1 d . . . . .
H45 H 0.699941 0.182531 0.219363 0.058 Uiso 1 1 calc R . . . .
C46 C 0.6689(4) 0.2924(4) 0.2254(3) 0.0493(17) Uani 1 1 d . . . . .
H46 H 0.616176 0.283264 0.233335 0.059 Uiso 1 1 calc R . . . .
C47 C 0.6958(4) 0.3646(4) 0.2229(3) 0.0462(16) Uani 1 1 d . . . . .
H47 H 0.662009 0.405455 0.229756 0.055 Uiso 1 1 calc R . . . .
C48 C 0.7723(3) 0.3778(4) 0.2103(3) 0.0395(13) Uani 1 1 d . . . . .
H48 H 0.790771 0.427937 0.208957 0.047 Uiso 1 1 calc R . . . .
C49 C 1.0428(3) 0.2987(3) 0.2029(2) 0.0252(10) Uani 1 1 d . . . . .
C50 C 1.1266(3) 0.2241(3) 0.1434(2) 0.0275(11) Uani 1 1 d . . . . .
H50 H 1.174728 0.229870 0.165593 0.033 Uiso 1 1 calc R . . . .
C51 C 1.1245(3) 0.2842(3) 0.0982(2) 0.0295(11) Uani 1 1 d . . . . .
C52 C 1.1248(4) 0.1460(3) 0.1172(2) 0.0370(13) Uani 1 1 d . . . . .
H52A H 1.133144 0.107969 0.146267 0.044 Uiso 1 1 calc R . . . .
H52B H 1.073025 0.137353 0.101429 0.044 Uiso 1 1 calc R . . . .
C53 C 1.1844(4) 0.1349(3) 0.0728(2) 0.0358(13) Uani 1 1 d . . . . .
C54 C 1.2617(4) 0.1280(5) 0.0846(3) 0.064(2) Uani 1 1 d . . . . .
H54 H 1.278595 0.131365 0.121664 0.077 Uiso 1 1 calc R . . . .
C55 C 1.3157(5) 0.1162(7) 0.0428(4) 0.078(3) Uani 1 1 d . . . . .
H55 H 1.368805 0.111063 0.051530 0.094 Uiso 1 1 calc R . . . .
C56 C 1.2917(5) 0.1118(5) -0.0112(3) 0.061(2) Uani 1 1 d . . . . .
H56 H 1.327991 0.102363 -0.039599 0.074 Uiso 1 1 calc R . . . .
C57 C 1.2152(4) 0.1213(4) -0.0237(3) 0.0453(15) Uani 1 1 d . . . . .
H57 H 1.198652 0.120001 -0.060830 0.054 Uiso 1 1 calc R . . . .
C58 C 1.1621(4) 0.1328(3) 0.0181(2) 0.0386(13) Uani 1 1 d . . . . .
H58 H 1.109254 0.139342 0.009068 0.046 Uiso 1 1 calc R . . . .
F1 F 1.5302(4) -0.0838(3) 0.2106(3) 0.0930(18) Uani 1 1 d . . . . .
F2 F 1.4583(4) -0.0392(4) 0.1467(3) 0.102(2) Uani 1 1 d . . . . .
F3 F 1.4445(3) -0.0012(3) 0.2300(3) 0.0867(18) Uani 1 1 d . . . . .
F4 F 1.5720(3) 0.1642(3) 0.1528(2) 0.0646(12) Uani 1 1 d . . . . .
F5 F 1.4980(3) 0.0939(4) 0.1049(2) 0.0896(18) Uani 1 1 d . . . . .
F6 F 1.4606(3) 0.1343(4) 0.1832(3) 0.103(2) Uani 1 1 d . . . . .
O9 O 1.5892(3) 0.0588(3) 0.2326(2) 0.0508(12) Uani 1 1 d . . . . .
H9A H 1.636280 0.047870 0.232230 0.076 Uiso 1 1 calc GR . . . .
C64 C 1.4969(5) -0.0205(5) 0.1919(4) 0.063(2) Uani 1 1 d . . . . .
C65 C 1.5561(4) 0.0396(4) 0.1823(3) 0.0410(14) Uani 1 1 d . . . . .
H65 H 1.597014 0.019748 0.157346 0.049 Uiso 1 1 calc R . . . .
C66 C 1.5206(4) 0.1089(5) 0.1570(3) 0.0532(18) Uani 1 1 d . . . . .
F7 F 1.4666(4) 0.2989(4) 0.2004(3) 0.109(2) Uani 1 1 d . . . . .
F8 F 1.4004(7) 0.2674(4) 0.1303(5) 0.177(5) Uani 1 1 d . . . . .
F9 F 1.3501(6) 0.3280(7) 0.2024(5) 0.210(6) Uani 1 1 d . . . . .
F10 F 1.4909(4) 0.3551(5) 0.0660(3) 0.128(3) Uani 1 1 d . . . . .
F11 F 1.5047(5) 0.4676(5) 0.0872(4) 0.131(3) Uani 1 1 d . . . . .
F12 F 1.5570(4) 0.3834(7) 0.1369(3) 0.164(4) Uani 1 1 d . . . . .
O10 O 1.3601(3) 0.4128(4) 0.1100(2) 0.0655(16) Uani 1 1 d . . . . .
H10 H 1.320877 0.419697 0.129626 0.098 Uiso 1 1 calc GR . . . .
C67 C 1.4110(7) 0.3218(7) 0.1692(6) 0.094(4) Uani 1 1 d . . . . .
C68 C 1.4224(4) 0.3976(5) 0.1431(3) 0.0501(17) Uani 1 1 d . . . . .
H68 H 1.425475 0.436529 0.172553 0.060 Uiso 1 1 calc R . . . .
C69 C 1.4942(5) 0.4013(8) 0.1086(4) 0.083(3) Uani 1 1 d . . . . .
F13 F 1.4023(5) 0.6056(4) 0.0773(3) 0.119(2) Uani 1 1 d . . . . .
F14 F 1.3224(8) 0.6841(9) 0.1055(6) 0.294(10) Uani 1 1 d . . . . .
F15 F 1.3381(5) 0.5773(5) 0.1504(4) 0.142(3) Uani 1 1 d . . . . .
F16 F 1.5173(4) 0.7110(4) 0.0921(3) 0.101(2) Uani 1 1 d . . . . .
F17 F 1.5326(7) 0.7524(7) 0.1737(5) 0.187(5) Uani 1 1 d . . . . .
F18 F 1.4418(7) 0.7898(4) 0.1261(5) 0.190(6) Uani 1 1 d . . . . .
O11 O 1.4800(4) 0.6131(6) 0.1760(3) 0.100(3) Uani 1 1 d . . . . .
H11 H 1.465794 0.594317 0.205986 0.150 Uiso 1 1 calc GR . . . .
C70 C 1.3709(7) 0.6350(7) 0.1219(5) 0.091(3) Uani 1 1 d . . . . .
C71 C 1.4303(6) 0.6699(5) 0.1614(4) 0.070(3) Uani 1 1 d . . . . .
H71 H 1.403733 0.689972 0.194777 0.084 Uiso 1 1 calc R . . . .
C72 C 1.4755(9) 0.7294(7) 0.1351(6) 0.106(4) Uani 1 1 d . . . . .
O12 O 1.2339(3) 0.4441(3) 0.1663(2) 0.0560(13) Uani 1 1 d . . . . .
H12A H 1.220422 0.398767 0.175581 0.084 Uiso 1 1 d R . . . .
H12B H 1.246172 0.465537 0.197201 0.084 Uiso 1 1 d R . . . .
O13 O 0.9245(4) 0.2370(4) 0.0512(3) 0.094(2) Uani 1 1 d . . . . .
H13C H 0.962629 0.268677 0.052323 0.140 Uiso 1 1 d R . . . .
H13D H 0.921769 0.218117 0.019213 0.140 Uiso 1 1 d R . . . .
N5 N 1.3207(3) 0.5926(4) 0.5090(3) 0.0511(15) Uani 1 1 d . . . . .
H5A H 1.311186 0.623363 0.538001 0.061 Uiso 1 1 calc R . . . .
H5B H 1.362620 0.564026 0.517279 0.061 Uiso 1 1 calc R . . . .
N6 N 1.2011(3) 0.6365(3) 0.4360(2) 0.0373(11) Uani 1 1 d . . . . .
H6A H 1.159575 0.665531 0.427549 0.045 Uiso 1 1 calc R . . . .
H6B H 1.210618 0.605894 0.406819 0.045 Uiso 1 1 calc R . . . .
C59 C 1.1121(5) 0.5426(5) 0.4745(4) 0.067(2) Uani 1 1 d . . . . .
H59A H 1.068968 0.575277 0.464343 0.101 Uiso 1 1 calc GR . . . .
H59B H 1.098792 0.514381 0.507711 0.101 Uiso 1 1 calc GR . . . .
H59C H 1.122552 0.507436 0.444434 0.101 Uiso 1 1 calc GR . . . .
C60 C 1.1832(4) 0.5899(4) 0.4852(3) 0.0436(15) Uani 1 1 d . . . . .
H60 H 1.172032 0.624302 0.516711 0.052 Uiso 1 1 calc R . . . .
C61 C 1.2529(5) 0.5429(4) 0.4996(3) 0.0497(17) Uani 1 1 d . . . . .
H61A H 1.242258 0.513275 0.533171 0.060 Uiso 1 1 calc R . . . .
H61B H 1.264074 0.507487 0.469328 0.060 Uiso 1 1 calc R . . . .
C62 C 1.3371(4) 0.6378(5) 0.4603(3) 0.057(2) Uani 1 1 d . . . . .
H62A H 1.349553 0.604418 0.429039 0.069 Uiso 1 1 calc R . . . .
H62B H 1.382402 0.670190 0.467347 0.069 Uiso 1 1 calc R . . . .
C63 C 1.2694(4) 0.6855(4) 0.4460(3) 0.0495(18) Uani 1 1 d . . . . .
H63A H 1.280873 0.715248 0.412615 0.059 Uiso 1 1 calc R . . . .
H63B H 1.258356 0.720730 0.476373 0.059 Uiso 1 1 calc R . . . .

loop_
_atom_site_aniso_label
_atom_site_aniso_U_11
_atom_site_aniso_U_22
_atom_site_aniso_U_33
_atom_site_aniso_U_23
_atom_site_aniso_U_13
_atom_site_aniso_U_12
Fe1 0.0290(4) 0.0311(4) 0.0310(4) 0.0014(3) 0.0002(3) 0.0008(4)
O1 0.037(2) 0.0259(19) 0.038(2) 0.0079(16) 0.0056(17) 0.0004(17)
O2 0.044(2) 0.028(2) 0.0326(19) -0.0044(16) -0.0046(17) -0.0022(17)
O3 0.036(2) 0.046(2) 0.032(2) -0.0100(18) 0.0059(17) -0.0073(19)
O4 0.032(2) 0.035(2) 0.035(2) -0.0087(16) -0.0036(16) -0.0064(18)
N1 0.030(2) 0.025(2) 0.030(2) 0.0033(18) 0.0012(18) 0.0039(18)
N2 0.026(2) 0.026(2) 0.027(2) -0.0023(17) -0.0039(17) 0.0001(18)
C1 0.059(5) 0.075(5) 0.037(4) -0.020(4) -0.005(3) 0.018(4)
C2 0.061(4) 0.062(5) 0.028(3) 0.006(3) 0.003(3) 0.000(4)
C3 0.052(4) 0.058(4) 0.040(4) 0.008(3) -0.010(3) 0.007(4)
C4 0.047(4) 0.065(5) 0.049(4) -0.002(3) -0.016(3) 0.005(4)
C5 0.068(5) 0.045(4) 0.048(4) -0.004(3) -0.017(4) -0.005(4)
C6 0.028(3) 0.022(3) 0.041(3) -0.001(2) -0.001(2) -0.001(2)
C7 0.037(3) 0.032(3) 0.044(3) -0.001(2) 0.008(3) 0.007(3)
C8 0.030(3) 0.040(3) 0.043(3) 0.001(3) 0.011(2) 0.006(3)
C9 0.037(3) 0.032(3) 0.033(3) 0.006(2) 0.008(2) -0.004(3)
C10 0.029(2) 0.028(3) 0.029(2) 0.002(2) 0.0017(19) 0.002(2)
C11 0.030(3) 0.025(2) 0.021(2) -0.0017(19) -0.0022(19) -0.001(2)
C12 0.025(2) 0.026(3) 0.030(3) 0.001(2) -0.005(2) 0.000(2)
C13 0.033(3) 0.031(3) 0.031(3) 0.002(2) 0.005(2) -0.001(2)
C14 0.027(3) 0.033(3) 0.029(3) -0.001(2) 0.005(2) 0.002(2)
C15 0.040(3) 0.038(3) 0.041(3) -0.004(3) -0.002(3) 0.006(3)
C16 0.046(4) 0.047(4) 0.041(3) -0.016(3) 0.000(3) 0.003(3)
C17 0.053(4) 0.064(5) 0.031(3) -0.007(3) -0.003(3) 0.002(4)
C18 0.061(4) 0.056(4) 0.033(3) 0.005(3) -0.001(3) 0.008(4)
C19 0.059(4) 0.039(3) 0.034(3) 0.000(3) 0.005(3) 0.005(3)
C20 0.028(2) 0.024(3) 0.029(3) -0.001(2) 0.001(2) -0.004(2)
C21 0.024(2) 0.028(2) 0.024(2) -0.003(2) 0.0004(19) -0.003(2)
C22 0.030(3) 0.022(2) 0.030(3) 0.0003(19) -0.003(2) 0.000(2)
C23 0.033(3) 0.027(3) 0.041(3) -0.003(2) -0.010(2) -0.003(2)
C24 0.036(3) 0.023(2) 0.038(3) 0.002(2) -0.007(2) 0.007(2)
C25 0.034(3) 0.035(3) 0.042(3) 0.004(3) -0.005(2) -0.003(3)
C26 0.037(3) 0.045(4) 0.069(5) 0.002(3) -0.012(3) 0.003(3)
C27 0.061(5) 0.051(4) 0.047(4) 0.004(3) -0.024(3) 0.010(4)
C28 0.065(5) 0.052(4) 0.039(3) 0.007(3) -0.002(3) 0.013(4)
C29 0.039(3) 0.038(3) 0.046(3) 0.007(3) 0.003(3) 0.006(3)
Fe2 0.0429(5) 0.0484(5) 0.0262(4) -0.0012(4) 0.0076(3) 0.0020(4)
O5 0.041(2) 0.0250(18) 0.037(2) 0.0011(17) -0.0011(18) 0.0063(17)
O6 0.0302(19) 0.0297(19) 0.0305(19) -0.0057(15) 0.0043(15) -0.0025(16)
O7 0.0278(19) 0.044(2) 0.040(2) 0.0096(19) 0.0028(17) -0.0125(18)
O8 0.030(2) 0.044(2) 0.038(2) 0.0057(19) -0.0018(17) 0.0007(19)
N3 0.035(2) 0.023(2) 0.022(2) -0.0014(16) 0.0015(17) 0.0029(19)
N4 0.031(2) 0.022(2) 0.030(2) -0.0016(18) 0.0094(19) -0.0016(18)
C30 0.042(5) 0.118(9) 0.109(9) 0.036(8) -0.006(5) 0.007(5)
C31 0.043(4) 0.125(9) 0.045(4) -0.011(5) 0.001(3) -0.019(5)
C32 0.069(6) 0.100(7) 0.072(6) 0.005(6) 0.009(5) -0.035(5)
C33 0.077(7) 0.133(10) 0.051(5) 0.001(6) 0.024(5) -0.025(7)
C34 0.043(5) 0.151(12) 0.117(10) -0.064(9) 0.028(5) 0.003(6)
C35 0.046(3) 0.026(3) 0.033(3) -0.001(2) 0.005(2) 0.008(3)
C36 0.070(5) 0.033(3) 0.033(3) -0.007(2) 0.001(3) 0.012(3)
C37 0.061(4) 0.042(3) 0.028(3) -0.004(2) -0.003(3) 0.008(3)
C38 0.053(4) 0.029(3) 0.031(3) 0.000(2) -0.003(3) 0.005(3)
C39 0.034(3) 0.026(3) 0.026(2) 0.001(2) -0.002(2) 0.004(2)
C40 0.027(2) 0.027(2) 0.029(2) -0.003(2) 0.002(2) 0.000(2)
C41 0.030(3) 0.024(2) 0.023(2) -0.0035(19) 0.005(2) 0.002(2)
C42 0.030(3) 0.034(3) 0.028(3) -0.001(2) -0.001(2) 0.000(2)
C43 0.029(3) 0.031(3) 0.029(3) 0.003(2) -0.002(2) 0.002(2)
C44 0.029(3) 0.030(3) 0.054(4) -0.003(3) -0.004(3) 0.005(2)
C45 0.037(3) 0.033(3) 0.076(5) 0.008(3) -0.001(3) -0.004(3)
C46 0.025(3) 0.056(4) 0.066(5) 0.004(4) 0.004(3) -0.003(3)
C47 0.032(3) 0.039(4) 0.068(4) -0.001(3) 0.004(3) 0.008(3)
C48 0.033(3) 0.030(3) 0.056(4) -0.003(3) -0.005(3) 0.000(3)
C49 0.027(2) 0.027(3) 0.021(2) 0.000(2) 0.0016(19) 0.003(2)
C50 0.022(2) 0.027(3) 0.033(3) 0.000(2) 0.009(2) 0.001(2)
C51 0.031(3) 0.029(3) 0.028(3) -0.005(2) 0.004(2) 0.005(2)
C52 0.048(3) 0.025(3) 0.038(3) -0.006(2) 0.010(3) 0.005(3)
C53 0.041(3) 0.029(3) 0.038(3) -0.003(2) 0.008(2) 0.010(3)
C54 0.050(4) 0.096(6) 0.046(4) -0.023(4) -0.002(3) 0.029(5)
C55 0.040(4) 0.129(9) 0.065(5) -0.030(6) 0.004(4) 0.019(5)
C56 0.055(4) 0.076(6) 0.053(4) -0.022(4) 0.022(3) 0.002(4)
C57 0.059(4) 0.042(3) 0.035(3) -0.010(3) 0.012(3) -0.007(3)
C58 0.047(3) 0.033(3) 0.036(3) -0.002(2) 0.004(3) 0.000(3)
F1 0.094(4) 0.058(3) 0.127(5) 0.014(3) 0.016(4) 0.003(3)
F2 0.101(5) 0.090(4) 0.114(5) -0.019(4) -0.019(4) -0.041(4)
F3 0.058(3) 0.079(3) 0.124(5) 0.006(3) 0.042(3) -0.007(3)
F4 0.062(3) 0.051(2) 0.081(3) -0.002(2) 0.002(2) -0.001(2)
F5 0.074(3) 0.118(5) 0.077(3) 0.027(3) -0.031(3) -0.021(3)
F6 0.073(3) 0.104(4) 0.133(5) 0.050(4) 0.061(4) 0.050(3)
O9 0.038(2) 0.070(3) 0.045(3) -0.009(2) -0.001(2) 0.014(2)
C64 0.058(5) 0.056(5) 0.075(6) 0.000(4) 0.011(4) -0.003(4)
C65 0.031(3) 0.052(4) 0.040(3) -0.007(3) 0.003(2) 0.004(3)
C66 0.035(3) 0.070(5) 0.055(4) 0.000(4) 0.010(3) 0.005(3)
F7 0.123(5) 0.097(5) 0.108(5) 0.030(4) -0.026(4) 0.034(4)
F8 0.256(13) 0.069(4) 0.208(10) 0.007(5) -0.127(10) -0.013(6)
F9 0.161(9) 0.241(12) 0.228(11) 0.181(10) 0.102(8) 0.061(8)
F10 0.086(4) 0.189(8) 0.110(5) -0.038(5) 0.040(4) 0.022(5)
F11 0.109(6) 0.141(6) 0.141(7) 0.051(6) 0.021(5) -0.036(5)
F12 0.052(3) 0.322(13) 0.117(6) 0.058(7) -0.012(3) 0.028(6)
O10 0.045(3) 0.112(5) 0.039(2) 0.000(3) 0.001(2) 0.018(3)
C67 0.082(7) 0.098(8) 0.101(8) 0.037(7) -0.003(7) 0.020(6)
C68 0.042(4) 0.064(5) 0.044(3) -0.001(3) -0.005(3) 0.005(3)
C69 0.051(5) 0.128(10) 0.070(6) 0.011(6) -0.005(4) -0.003(6)
F13 0.161(7) 0.118(5) 0.077(4) -0.036(4) -0.019(4) 0.004(5)
F14 0.267(14) 0.371(19) 0.242(13) -0.126(13) -0.180(12) 0.248(15)
F15 0.116(6) 0.147(7) 0.164(8) -0.040(6) 0.025(5) -0.071(6)
F16 0.118(5) 0.093(4) 0.093(4) 0.011(4) 0.045(4) -0.010(4)
F17 0.205(11) 0.189(10) 0.166(9) -0.047(8) -0.002(9) -0.099(9)
F18 0.215(11) 0.065(4) 0.290(14) 0.064(6) 0.126(10) 0.052(6)
O11 0.069(4) 0.160(8) 0.072(4) 0.039(5) 0.010(3) 0.021(5)
C70 0.092(8) 0.083(7) 0.100(8) -0.012(6) -0.005(7) 0.036(7)
C71 0.081(6) 0.050(4) 0.079(6) -0.013(4) 0.030(5) -0.004(4)
C72 0.122(11) 0.081(8) 0.114(10) -0.026(7) 0.040(9) -0.026(8)
O12 0.042(3) 0.071(3) 0.055(3) -0.030(3) 0.007(2) -0.006(2)
O13 0.086(5) 0.118(6) 0.077(4) -0.009(4) -0.013(4) -0.055(5)
N5 0.043(3) 0.057(4) 0.053(3) -0.025(3) -0.014(3) 0.009(3)
N6 0.039(3) 0.041(3) 0.032(2) -0.006(2) 0.000(2) 0.001(2)
C59 0.066(5) 0.075(6) 0.060(5) -0.008(4) 0.000(4) -0.020(5)
C60 0.042(3) 0.052(4) 0.037(3) -0.005(3) -0.003(3) -0.006(3)
C61 0.063(4) 0.034(3) 0.052(4) -0.010(3) -0.016(4) 0.003(3)
C62 0.040(4) 0.081(6) 0.051(4) -0.023(4) 0.007(3) -0.015(4)
C63 0.067(5) 0.046(4) 0.036(3) -0.009(3) 0.004(3) -0.017(3)

loop_
_atom_type_symbol
_atom_type_description
_atom_type_scat_dispersion_real
_atom_type_scat_dispersion_imag
_atom_type_scat_source
C C 0.0033 0.0016 'International Tables Vol C Tables 4.2.6.8 and 6.1.1.4'
H H 0.0000 0.0000 'International Tables Vol C Tables 4.2.6.8 and 6.1.1.4'
F F 0.0171 0.0103 'International Tables Vol C Tables 4.2.6.8 and 6.1.1.4'
Fe Fe 0.3463 0.8444 'International Tables Vol C Tables 4.2.6.8 and 6.1.1.4'
N N 0.0061 0.0033 'International Tables Vol C Tables 4.2.6.8 and 6.1.1.4'
O O 0.0106 0.0060 'International Tables Vol C Tables 4.2.6.8 and 6.1.1.4'

loop_
_geom_angle_atom_site_label_1
_geom_angle_atom_site_label_2
_geom_angle_atom_site_label_3
_geom_angle
_geom_angle_site_symmetry_1
_geom_angle_site_symmetry_3
_geom_angle_publ_flag
C1 Fe1 C4 68.4(3) . . ?
C1 Fe1 C8 161.5(3) . . ?
C1 Fe1 C9 125.8(3) . . ?
C2 Fe1 C1 40.3(3) . . ?
C2 Fe1 C4 68.4(3) . . ?
C2 Fe1 C5 67.7(3) . . ?
C2 Fe1 C7 120.4(3) . . ?
C2 Fe1 C8 156.6(3) . . ?
C2 Fe1 C9 160.9(3) . . ?
C3 Fe1 C1 68.5(3) . . ?
C3 Fe1 C2 41.0(3) . . ?
C3 Fe1 C4 40.6(3) . . ?
C3 Fe1 C5 67.9(3) . . ?
C3 Fe1 C7 104.5(3) . . ?
C3 Fe1 C8 120.8(3) . . ?
C3 Fe1 C9 157.6(3) . . ?
C4 Fe1 C8 107.4(3) . . ?
C5 Fe1 C1 40.4(3) . . ?
C5 Fe1 C4 40.4(3) . . ?
C5 Fe1 C7 158.8(3) . . ?
C5 Fe1 C8 124.9(3) . . ?
C5 Fe1 C9 110.5(3) . . ?
C6 Fe1 C1 122.5(3) . . ?
C6 Fe1 C2 105.6(3) . . ?
C6 Fe1 C3 120.1(3) . . ?
C6 Fe1 C4 156.6(3) . . ?
C6 Fe1 C5 160.2(3) . . ?
C6 Fe1 C7 40.9(2) . . ?
C6 Fe1 C8 68.7(2) . . ?
C6 Fe1 C9 69.3(2) . . ?
C6 Fe1 C10 41.4(2) . . ?
C7 Fe1 C1 157.3(3) . . ?
C7 Fe1 C4 121.2(3) . . ?
C7 Fe1 C8 40.6(2) . . ?
C7 Fe1 C9 68.5(2) . . ?
C9 Fe1 C4 123.6(3) . . ?
C9 Fe1 C8 40.3(2) . . ?
C10 Fe1 C1 108.8(3) . . ?
C10 Fe1 C2 122.8(3) . . ?
C10 Fe1 C3 157.9(3) . . ?
C10 Fe1 C4 160.6(3) . . ?
C10 Fe1 C5 125.2(3) . . ?
C10 Fe1 C7 69.1(2) . . ?
C10 Fe1 C8 68.8(2) . . ?
C10 Fe1 C9 41.4(2) . . ?
C11 N1 H1 120.0 . . ?
C11 N1 C12 120.0(4) . . ?
C12 N1 H1 120.0 . . ?
C20 N2 H2 118.7 . . ?
C20 N2 C21 122.5(4) . . ?
C21 N2 H2 118.7 . . ?
Fe1 C1 H1A 126.0 . . ?
C2 C1 Fe1 69.5(4) . . ?
C2 C1 H1A 126.3 . . ?
C2 C1 C5 107.4(7) . . ?
C5 C1 Fe1 69.8(4) . . ?
C5 C1 H1A 126.3 . . ?
Fe1 C2 H2A 126.2 . . ?
C1 C2 Fe1 70.2(4) . . ?
C1 C2 H2A 125.8 . . ?
C1 C2 C3 108.3(7) . . ?
C3 C2 Fe1 69.3(4) . . ?
C3 C2 H2A 125.8 . . ?
Fe1 C3 H3 125.5 . . ?
C2 C3 Fe1 69.7(4) . . ?
C2 C3 H3 126.1 . . ?
C4 C3 Fe1 70.3(4) . . ?
C4 C3 C2 107.9(7) . . ?
C4 C3 H3 126.1 . . ?
Fe1 C4 H4 126.5 . . ?
C3 C4 Fe1 69.1(4) . . ?
C3 C4 H4 126.3 . . ?
C5 C4 Fe1 69.7(4) . . ?
C5 C4 C3 107.4(7) . . ?
C5 C4 H4 126.3 . . ?
Fe1 C5 H5 126.4 . . ?
C1 C5 Fe1 69.8(4) . . ?
C1 C5 H5 125.5 . . ?
C4 C5 Fe1 69.9(4) . . ?
C4 C5 C1 109.1(7) . . ?
C4 C5 H5 125.5 . . ?
Fe1 C6 H6 126.1 . . ?
C7 C6 Fe1 70.1(3) . . ?
C7 C6 H6 126.0 . . ?
C7 C6 C10 107.9(5) . . ?
C10 C6 Fe1 69.3(3) . . ?
C10 C6 H6 126.0 . . ?
Fe1 C7 H7 126.7 . . ?
C6 C7 Fe1 69.0(3) . . ?
C6 C7 H7 125.9 . . ?
C8 C7 Fe1 70.0(3) . . ?
C8 C7 C6 108.2(5) . . ?
C8 C7 H7 125.9 . . ?
Fe1 C8 H8 126.9 . . ?
C7 C8 Fe1 69.4(3) . . ?
C7 C8 H8 125.7 . . ?
C9 C8 Fe1 69.6(3) . . ?
C9 C8 C7 108.7(5) . . ?
C9 C8 H8 125.7 . . ?
Fe1 C9 H9 126.8 . . ?
C8 C9 Fe1 70.0(3) . . ?
C8 C9 H9 126.0 . . ?
C8 C9 C10 107.9(5) . . ?
C10 C9 Fe1 68.7(3) . . ?
C10 C9 H9 126.0 . . ?
C6 C10 Fe1 69.3(3) . . ?
C6 C10 C9 107.3(5) . . ?
C6 C10 C11 128.6(5) . . ?
C9 C10 Fe1 69.9(3) . . ?
C9 C10 C11 123.9(5) . . ?
C11 C10 Fe1 122.8(4) . . ?
O1 C11 N1 121.0(5) . . ?
O1 C11 C10 121.1(5) . . ?
N1 C11 C10 117.9(5) . . ?
N1 C12 H12 107.8 . . ?
N1 C12 C13 110.6(4) . . ?
N1 C12 C20 111.7(4) . . ?
C13 C12 H12 107.8 . . ?
C20 C12 H12 107.8 . . ?
C20 C12 C13 111.1(4) . . ?
C12 C13 H13A 109.4 . . ?
C12 C13 H13B 109.4 . . ?
H13A C13 H13B 108.0 . . ?
C14 C13 C12 111.1(5) . . ?
C14 C13 H13A 109.4 . . ?
C14 C13 H13B 109.4 . . ?
C15 C14 C13 120.1(5) . . ?
C19 C14 C13 121.6(5) . . ?
C19 C14 C15 118.3(6) . . ?
C14 C15 H15 119.5 . . ?
C16 C15 C14 121.1(6) . . ?
C16 C15 H15 119.5 . . ?
C15 C16 H16 119.9 . . ?
C15 C16 C17 120.2(6) . . ?
C17 C16 H16 119.9 . . ?
C16 C17 H17 120.5 . . ?
C18 C17 C16 119.0(6) . . ?
C18 C17 H17 120.5 . . ?
C17 C18 H18 120.0 . . ?
C19 C18 C17 120.0(7) . . ?
C19 C18 H18 120.0 . . ?
C14 C19 C18 121.3(6) . . ?
C14 C19 H19 119.3 . . ?
C18 C19 H19 119.3 . . ?
O2 C20 N2 123.6(5) . . ?
O2 C20 C12 122.8(5) . . ?
N2 C20 C12 113.5(4) . . ?
N2 C21 H21 109.3 . . ?
N2 C21 C22 111.6(4) . . ?
N2 C21 C23 108.7(4) . . ?
C22 C21 H21 109.3 . . ?
C22 C21 C23 108.6(4) . . ?
C23 C21 H21 109.3 . . ?
O3 C22 C21 117.1(4) . . ?
O4 C22 O3 123.7(5) . . ?
O4 C22 C21 119.1(5) . . ?
C21 C23 H23A 108.9 . . ?
C21 C23 H23B 108.9 . . ?
H23A C23 H23B 107.8 . . ?
C24 C23 C21 113.2(4) . . ?
C24 C23 H23A 108.9 . . ?
C24 C23 H23B 108.9 . . ?
C25 C24 C23 120.3(5) . . ?
C29 C24 C23 121.2(5) . . ?
C29 C24 C25 118.4(5) . . ?
C24 C25 H25 119.6 . . ?
C24 C25 C26 120.8(6) . . ?
C26 C25 H25 119.6 . . ?
C25 C26 H26 120.3 . . ?
C27 C26 C25 119.4(6) . . ?
C27 C26 H26 120.3 . . ?
C26 C27 H27 120.1 . . ?
C28 C27 C26 119.9(6) . . ?
C28 C27 H27 120.1 . . ?
C27 C28 H28 119.9 . . ?
C27 C28 C29 120.3(7) . . ?
C29 C28 H28 119.9 . . ?
C24 C29 C28 121.2(6) . . ?
C24 C29 H29 119.4 . . ?
C28 C29 H29 119.4 . . ?
C30 Fe2 C37 152.9(4) . . ?
C31 Fe2 C30 40.3(5) . . ?
C31 Fe2 C32 39.6(4) . . ?
C31 Fe2 C33 66.3(4) . . ?
C31 Fe2 C37 165.5(4) . . ?
C31 Fe2 C38 127.6(4) . . ?
C32 Fe2 C30 68.0(5) . . ?
C32 Fe2 C33 38.9(4) . . ?
C32 Fe2 C37 128.4(4) . . ?
C33 Fe2 C30 68.7(5) . . ?
C33 Fe2 C37 109.3(4) . . ?
C34 Fe2 C30 42.2(5) . . ?
C34 Fe2 C31 68.1(4) . . ?
C34 Fe2 C32 67.5(5) . . ?
C34 Fe2 C33 40.5(5) . . ?
C34 Fe2 C37 118.3(4) . . ?
C34 Fe2 C38 150.8(5) . . ?
C35 Fe2 C30 107.5(4) . . ?
C35 Fe2 C31 118.9(3) . . ?
C35 Fe2 C32 151.8(3) . . ?
C35 Fe2 C33 167.7(4) . . ?
C35 Fe2 C34 128.9(5) . . ?
C35 Fe2 C36 41.2(2) . . ?
C35 Fe2 C37 68.5(3) . . ?
C35 Fe2 C38 69.3(2) . . ?
C36 Fe2 C30 119.8(4) . . ?
C36 Fe2 C31 153.8(4) . . ?
C36 Fe2 C32 165.5(3) . . ?
C36 Fe2 C33 129.6(4) . . ?
C36 Fe2 C34 109.2(4) . . ?
C36 Fe2 C37 39.5(3) . . ?
C36 Fe2 C38 67.9(3) . . ?
C38 Fe2 C30 165.3(4) . . ?
C38 Fe2 C32 107.7(4) . . ?
C38 Fe2 C33 117.5(4) . . ?
C38 Fe2 C37 40.6(2) . . ?
C39 Fe2 C30 126.8(4) . . ?
C39 Fe2 C31 107.6(3) . . ?
C39 Fe2 C32 117.5(4) . . ?
C39 Fe2 C33 150.3(4) . . ?
C39 Fe2 C34 167.1(5) . . ?
C39 Fe2 C35 41.4(2) . . ?
C39 Fe2 C36 69.0(3) . . ?
C39 Fe2 C37 68.9(2) . . ?
C39 Fe2 C38 41.5(2) . . ?
C40 N3 H3A 120.1 . . ?
C40 N3 C41 119.7(4) . . ?
C41 N3 H3A 120.1 . . ?
C49 N4 H4A 119.2 . . ?
C49 N4 C50 121.6(4) . . ?
C50 N4 H4A 119.2 . . ?
Fe2 C30 H30 126.1 . . ?
C31 C30 Fe2 69.4(5) . . ?
C31 C30 H30 127.5 . . ?
C31 C30 C34 105.0(10) . . ?
C34 C30 Fe2 68.5(6) . . ?
C34 C30 H30 127.5 . . ?
Fe2 C31 H31 125.9 . . ?
C30 C31 Fe2 70.3(6) . . ?
C30 C31 H31 124.9 . . ?
C32 C31 Fe2 70.5(5) . . ?
C32 C31 C30 110.2(9) . . ?
C32 C31 H31 124.9 . . ?
Fe2 C32 H32 125.5 . . ?
C31 C32 Fe2 69.9(5) . . ?
C31 C32 H32 125.6 . . ?
C33 C32 Fe2 70.6(6) . . ?
C33 C32 C31 108.9(11) . . ?
C33 C32 H32 125.6 . . ?
Fe2 C33 H33 126.5 . . ?
C32 C33 Fe2 70.4(5) . . ?
C32 C33 H33 125.3 . . ?
C32 C33 C34 109.4(10) . . ?
C34 C33 Fe2 69.3(6) . . ?
C34 C33 H33 125.3 . . ?
Fe2 C34 H34 125.3 . . ?
C30 C34 Fe2 69.4(5) . . ?
C30 C34 H34 126.7 . . ?
C33 C34 Fe2 70.2(6) . . ?
C33 C34 C30 106.5(10) . . ?
C33 C34 H34 126.7 . . ?
Fe2 C35 H35 126.7 . . ?
C36 C35 Fe2 69.5(4) . . ?
C36 C35 H35 126.8 . . ?
C36 C35 C39 106.5(5) . . ?
C39 C35 Fe2 68.7(3) . . ?
C39 C35 H35 126.8 . . ?
Fe2 C36 H36 125.9 . . ?
C35 C36 Fe2 69.4(4) . . ?
C35 C36 H36 125.1 . . ?
C37 C36 Fe2 71.2(4) . . ?
C37 C36 C35 109.8(5) . . ?
C37 C36 H36 125.1 . . ?
Fe2 C37 H37 127.6 . . ?
C36 C37 Fe2 69.2(4) . . ?
C36 C37 H37 125.8 . . ?
C36 C37 C38 108.4(5) . . ?
C38 C37 Fe2 68.9(4) . . ?
C38 C37 H37 125.8 . . ?
Fe2 C38 H38 126.5 . . ?
C37 C38 Fe2 70.5(4) . . ?
C37 C38 H38 126.2 . . ?
C37 C38 C39 107.6(5) . . ?
C39 C38 Fe2 68.4(3) . . ?
C39 C38 H38 126.2 . . ?
C35 C39 Fe2 69.9(3) . . ?
C35 C39 C38 107.7(5) . . ?
C35 C39 C40 128.6(5) . . ?
C38 C39 Fe2 70.2(4) . . ?
C38 C39 C40 123.4(5) . . ?
C40 C39 Fe2 121.5(4) . . ?
O5 C40 N3 121.4(5) . . ?
O5 C40 C39 121.4(5) . . ?
N3 C40 C39 117.2(5) . . ?
N3 C41 H41 108.7 . . ?
N3 C41 C42 110.5(4) . . ?
N3 C41 C49 111.8(4) . . ?
C42 C41 H41 108.7 . . ?
C49 C41 H41 108.7 . . ?
C49 C41 C42 108.5(4) . . ?
C41 C42 H42A 109.0 . . ?
C41 C42 H42B 109.0 . . ?
H42A C42 H42B 107.8 . . ?
C43 C42 C41 112.8(4) . . ?
C43 C42 H42A 109.0 . . ?
C43 C42 H42B 109.0 . . ?
C44 C43 C42 119.8(5) . . ?
C44 C43 C48 118.7(5) . . ?
C48 C43 C42 121.5(5) . . ?
C43 C44 H44 119.7 . . ?
C43 C44 C45 120.5(6) . . ?
C45 C44 H44 119.7 . . ?
C44 C45 H45 120.2 . . ?
C46 C45 C44 119.7(6) . . ?
C46 C45 H45 120.2 . . ?
C45 C46 H46 119.8 . . ?
C47 C46 C45 120.3(6) . . ?
C47 C46 H46 119.8 . . ?
C46 C47 H47 120.1 . . ?
C46 C47 C48 119.8(6) . . ?
C48 C47 H47 120.1 . . ?
C43 C48 H48 119.5 . . ?
C47 C48 C43 121.0(6) . . ?
C47 C48 H48 119.5 . . ?
O6 C49 N4 122.3(5) . . ?
O6 C49 C41 123.3(5) . . ?
N4 C49 C41 114.1(5) . . ?
N4 C50 H50 109.7 . . ?
N4 C50 C51 109.2(4) . . ?
N4 C50 C52 109.1(4) . . ?
C51 C50 H50 109.7 . . ?
C52 C50 H50 109.7 . . ?
C52 C50 C51 109.6(4) . . ?
O7 C51 C50 113.9(5) . . ?
O8 C51 O7 124.3(5) . . ?
O8 C51 C50 121.7(5) . . ?
C50 C52 H52A 108.8 . . ?
C50 C52 H52B 108.8 . . ?
H52A C52 H52B 107.7 . . ?
C53 C52 C50 113.8(5) . . ?
C53 C52 H52A 108.8 . . ?
C53 C52 H52B 108.8 . . ?
C54 C53 C52 121.9(6) . . ?
C54 C53 C58 118.0(6) . . ?
C58 C53 C52 120.0(6) . . ?
C53 C54 H54 119.6 . . ?
C53 C54 C55 120.8(7) . . ?
C55 C54 H54 119.6 . . ?
C54 C55 H55 120.0 . . ?
C56 C55 C54 120.0(7) . . ?
C56 C55 H55 120.0 . . ?
C55 C56 H56 120.2 . . ?
C57 C56 C55 119.7(6) . . ?
C57 C56 H56 120.2 . . ?
C56 C57 H57 120.0 . . ?
C56 C57 C58 119.9(6) . . ?
C58 C57 H57 120.0 . . ?
C53 C58 C57 121.5(6) . . ?
C53 C58 H58 119.3 . . ?
C57 C58 H58 119.3 . . ?
C65 O9 H9A 109.5 . . ?
F1 C64 C65 110.8(7) . . ?
F2 C64 F1 106.6(8) . . ?
F2 C64 F3 107.1(8) . . ?
F2 C64 C65 113.2(7) . . ?
F3 C64 F1 105.8(7) . . ?
F3 C64 C65 112.8(7) . . ?
O9 C65 C64 108.7(6) . . ?
O9 C65 H65 109.2 . . ?
O9 C65 C66 109.0(6) . . ?
C64 C65 H65 109.2 . . ?
C64 C65 C66 111.5(6) . . ?
C66 C65 H65 109.2 . . ?
F4 C66 F5 105.5(6) . . ?
F4 C66 C65 111.2(6) . . ?
F5 C66 C65 109.8(7) . . ?
F6 C66 F4 108.4(7) . . ?
F6 C66 F5 107.3(7) . . ?
F6 C66 C65 114.1(6) . . ?
C68 O10 H10 109.5 . . ?
F7 C67 F8 106.5(10) . . ?
F7 C67 F9 105.2(11) . . ?
F7 C67 C68 115.7(11) . . ?
F8 C67 C68 111.1(10) . . ?
F9 C67 F8 111.8(13) . . ?
F9 C67 C68 106.5(10) . . ?
O10 C68 C67 108.8(8) . . ?
O10 C68 H68 109.0 . . ?
O10 C68 C69 108.5(6) . . ?
C67 C68 H68 109.0 . . ?
C69 C68 C67 112.5(8) . . ?
C69 C68 H68 109.0 . . ?
F10 C69 F12 107.0(11) . . ?
F10 C69 C68 111.9(9) . . ?
F11 C69 F10 104.8(10) . . ?
F11 C69 F12 108.1(10) . . ?
F11 C69 C68 112.2(10) . . ?
F12 C69 C68 112.4(8) . . ?
C71 O11 H11 109.5 . . ?
F13 C70 F15 106.9(10) . . ?
F13 C70 C71 113.4(10) . . ?
F14 C70 F13 106.5(12) . . ?
F14 C70 F15 113.6(14) . . ?
F14 C70 C71 111.1(11) . . ?
F15 C70 C71 105.4(10) . . ?
O11 C71 C70 106.5(8) . . ?
O11 C71 H71 110.1 . . ?
O11 C71 C72 108.0(10) . . ?
C70 C71 H71 110.1 . . ?
C72 C71 C70 112.1(11) . . ?
C72 C71 H71 110.1 . . ?
F16 C72 F17 102.3(12) . . ?
F16 C72 C71 117.6(10) . . ?
F17 C72 C71 107.0(12) . . ?
F18 C72 F16 109.5(13) . . ?
F18 C72 F17 101.2(11) . . ?
F18 C72 C71 116.7(12) . . ?
H12A O12 H12B 104.5 . . ?
H13C O13 H13D 109.1 . . ?
H5A N5 H5B 108.0 . . ?
C61 N5 H5A 109.5 . . ?
C61 N5 H5B 109.5 . . ?
C62 N5 H5A 109.5 . . ?
C62 N5 H5B 109.5 . . ?
C62 N5 C61 110.9(5) . . ?
H6A N6 H6B 108.0 . . ?
C60 N6 H6A 109.4 . . ?
C60 N6 H6B 109.4 . . ?
C60 N6 C63 111.1(5) . . ?
C63 N6 H6A 109.4 . . ?
C63 N6 H6B 109.4 . . ?
H59A C59 H59B 109.5 . . ?
H59A C59 H59C 109.5 . . ?
H59B C59 H59C 109.5 . . ?
C60 C59 H59A 109.5 . . ?
C60 C59 H59B 109.5 . . ?
C60 C59 H59C 109.5 . . ?
N6 C60 C59 109.8(6) . . ?
N6 C60 H60 108.4 . . ?
N6 C60 C61 109.1(6) . . ?
C59 C60 H60 108.4 . . ?
C61 C60 C59 112.5(6) . . ?
C61 C60 H60 108.4 . . ?
N5 C61 C60 109.8(5) . . ?
N5 C61 H61A 109.7 . . ?
N5 C61 H61B 109.7 . . ?
C60 C61 H61A 109.7 . . ?
C60 C61 H61B 109.7 . . ?
H61A C61 H61B 108.2 . . ?
N5 C62 H62A 109.5 . . ?
N5 C62 H62B 109.5 . . ?
N5 C62 C63 110.5(6) . . ?
H62A C62 H62B 108.1 . . ?
C63 C62 H62A 109.5 . . ?
C63 C62 H62B 109.5 . . ?
N6 C63 H63A 109.8 . . ?
N6 C63 H63B 109.8 . . ?
C62 C63 N6 109.3(6) . . ?
C62 C63 H63A 109.8 . . ?
C62 C63 H63B 109.8 . . ?
H63A C63 H63B 108.3 . . ?

loop_
_geom_bond_atom_site_label_1
_geom_bond_atom_site_label_2
_geom_bond_distance
_geom_bond_site_symmetry_2
_geom_bond_publ_flag
Fe1 C1 2.047(7) . ?
Fe1 C2 2.037(7) . ?
Fe1 C3 2.033(7) . ?
Fe1 C4 2.049(7) . ?
Fe1 C5 2.046(7) . ?
Fe1 C6 2.031(6) . ?
Fe1 C7 2.046(6) . ?
Fe1 C8 2.053(6) . ?
Fe1 C9 2.048(5) . ?
Fe1 C10 2.032(5) . ?
O1 C11 1.251(6) . ?
O2 C20 1.237(6) . ?
O3 C22 1.268(6) . ?
O4 C22 1.250(6) . ?
N1 H1 0.8800 . ?
N1 C11 1.338(7) . ?
N1 C12 1.451(7) . ?
N2 H2 0.8800 . ?
N2 C20 1.343(7) . ?
N2 C21 1.451(6) . ?
C1 H1A 0.9500 . ?
C1 C2 1.408(12) . ?
C1 C5 1.414(12) . ?
C2 H2A 0.9500 . ?
C2 C3 1.425(10) . ?
C3 H3 0.9500 . ?
C3 C4 1.416(11) . ?
C4 H4 0.9500 . ?
C4 C5 1.412(11) . ?
C5 H5 0.9500 . ?
C6 H6 0.9500 . ?
C6 C7 1.424(8) . ?
C6 C10 1.437(8) . ?
C7 H7 0.9500 . ?
C7 C8 1.423(9) . ?
C8 H8 0.9500 . ?
C8 C9 1.414(8) . ?
C9 H9 0.9500 . ?
C9 C10 1.442(8) . ?
C10 C11 1.471(7) . ?
C12 H12 1.0000 . ?
C12 C13 1.545(7) . ?
C12 C20 1.525(7) . ?
C13 H13A 0.9900 . ?
C13 H13B 0.9900 . ?
C13 C14 1.516(8) . ?
C14 C15 1.403(8) . ?
C14 C19 1.378(9) . ?
C15 H15 0.9500 . ?
C15 C16 1.376(9) . ?
C16 H16 0.9500 . ?
C16 C17 1.399(10) . ?
C17 H17 0.9500 . ?
C17 C18 1.393(11) . ?
C18 H18 0.9500 . ?
C18 C19 1.390(9) . ?
C19 H19 0.9500 . ?
C21 H21 1.0000 . ?
C21 C22 1.532(7) . ?
C21 C23 1.547(7) . ?
C23 H23A 0.9900 . ?
C23 H23B 0.9900 . ?
C23 C24 1.515(7) . ?
C24 C25 1.391(8) . ?
C24 C29 1.383(8) . ?
C25 H25 0.9500 . ?
C25 C26 1.398(9) . ?
C26 H26 0.9500 . ?
C26 C27 1.393(11) . ?
C27 H27 0.9500 . ?
C27 C28 1.373(11) . ?
C28 H28 0.9500 . ?
C28 C29 1.385(9) . ?
C29 H29 0.9500 . ?
Fe2 C30 2.044(9) . ?
Fe2 C31 2.034(8) . ?
Fe2 C32 2.041(9) . ?
Fe2 C33 2.043(9) . ?
Fe2 C34 2.033(9) . ?
Fe2 C35 2.030(6) . ?
Fe2 C36 2.032(7) . ?
Fe2 C37 2.057(7) . ?
Fe2 C38 2.037(7) . ?
Fe2 C39 2.013(6) . ?
O5 C40 1.247(6) . ?
O6 C49 1.243(7) . ?
O7 C51 1.302(7) . ?
O8 C51 1.228(7) . ?
N3 H3A 0.8800 . ?
N3 C40 1.345(7) . ?
N3 C41 1.454(6) . ?
N4 H4A 0.8800 . ?
N4 C49 1.343(7) . ?
N4 C50 1.459(6) . ?
C30 H30 0.9500 . ?
C30 C31 1.405(16) . ?
C30 C34 1.466(16) . ?
C31 H31 0.9500 . ?
C31 C32 1.380(14) . ?
C32 H32 0.9500 . ?
C32 C33 1.362(15) . ?
C33 H33 0.9500 . ?
C33 C34 1.410(18) . ?
C34 H34 0.9500 . ?
C35 H35 0.9500 . ?
C35 C36 1.429(8) . ?
C35 C39 1.430(8) . ?
C36 H36 0.9500 . ?
C36 C37 1.383(9) . ?
C37 H37 0.9500 . ?
C37 C38 1.421(8) . ?
C38 H38 0.9500 . ?
C38 C39 1.435(8) . ?
C39 C40 1.480(7) . ?
C41 H41 1.0000 . ?
C41 C42 1.545(7) . ?
C41 C49 1.521(7) . ?
C42 H42A 0.9900 . ?
C42 H42B 0.9900 . ?
C42 C43 1.517(8) . ?
C43 C44 1.384(8) . ?
C43 C48 1.389(8) . ?
C44 H44 0.9500 . ?
C44 C45 1.387(9) . ?
C45 H45 0.9500 . ?
C45 C46 1.385(10) . ?
C46 H46 0.9500 . ?
C46 C47 1.370(10) . ?
C47 H47 0.9500 . ?
C47 C48 1.381(9) . ?
C48 H48 0.9500 . ?
C50 H50 1.0000 . ?
C50 C51 1.536(7) . ?
C50 C52 1.530(7) . ?
C52 H52A 0.9900 . ?
C52 H52B 0.9900 . ?
C52 C53 1.510(8) . ?
C53 C54 1.378(10) . ?
C53 C58 1.388(9) . ?
C54 H54 0.9500 . ?
C54 C55 1.401(10) . ?
C55 H55 0.9500 . ?
C55 C56 1.382(12) . ?
C56 H56 0.9500 . ?
C56 C57 1.372(11) . ?
C57 H57 0.9500 . ?
C57 C58 1.389(8) . ?
C58 H58 0.9500 . ?
F1 C64 1.346(10) . ?
F2 C64 1.331(11) . ?
F3 C64 1.343(10) . ?
F4 C66 1.333(9) . ?
F5 C66 1.354(9) . ?
F6 C66 1.303(8) . ?
O9 H9A 0.8400 . ?
O9 C65 1.396(8) . ?
C64 C65 1.502(11) . ?
C65 H65 1.0000 . ?
C65 C66 1.513(10) . ?
F7 C67 1.292(12) . ?
F8 C67 1.369(16) . ?
F9 C67 1.335(14) . ?
F10 C69 1.327(13) . ?
F11 C69 1.304(13) . ?
F12 C69 1.327(11) . ?
O10 H10 0.8400 . ?
O10 C68 1.375(8) . ?
C67 C68 1.506(14) . ?
C68 H68 1.0000 . ?
C68 C69 1.505(12) . ?
F13 C70 1.324(12) . ?
F14 C70 1.278(13) . ?
F15 C70 1.365(15) . ?
F16 C72 1.315(13) . ?
F17 C72 1.426(18) . ?
F18 C72 1.245(16) . ?
O11 H11 0.8400 . ?
O11 C71 1.376(12) . ?
C70 C71 1.541(16) . ?
C71 H71 1.0000 . ?
C71 C72 1.467(15) . ?
O12 H12A 0.8699 . ?
O12 H12B 0.8699 . ?
O13 H13C 0.8705 . ?
O13 H13D 0.8499 . ?
N5 H5A 0.9100 . ?
N5 H5B 0.9100 . ?
N5 C61 1.491(9) . ?
N5 C62 1.462(10) . ?
N6 H6A 0.9100 . ?
N6 H6B 0.9100 . ?
N6 C60 1.492(9) . ?
N6 C63 1.493(8) . ?
C59 H59A 0.9800 . ?
C59 H59B 0.9800 . ?
C59 H59C 0.9800 . ?
C59 C60 1.517(10) . ?
C60 H60 1.0000 . ?
C60 C61 1.513(10) . ?
C61 H61A 0.9900 . ?
C61 H61B 0.9900 . ?
C62 H62A 0.9900 . ?
C62 H62B 0.9900 . ?
C62 C63 1.491(11) . ?
C63 H63A 0.9900 . ?
C63 H63B 0.9900 . ?

loop_
_geom_torsion_atom_site_label_1
_geom_torsion_atom_site_label_2
_geom_torsion_atom_site_label_3
_geom_torsion_atom_site_label_4
_geom_torsion
_geom_torsion_site_symmetry_1
_geom_torsion_site_symmetry_2
_geom_torsion_site_symmetry_3
_geom_torsion_site_symmetry_4
_geom_torsion_publ_flag
Fe1 C1 C2 C3 -59.0(5) . . . . ?
Fe1 C1 C5 C4 59.1(5) . . . . ?
Fe1 C2 C3 C4 -60.2(5) . . . . ?
Fe1 C3 C4 C5 -59.4(5) . . . . ?
Fe1 C4 C5 C1 -59.0(5) . . . . ?
Fe1 C6 C7 C8 59.2(4) . . . . ?
Fe1 C6 C10 C9 -59.8(4) . . . . ?
Fe1 C6 C10 C11 116.1(6) . . . . ?
Fe1 C7 C8 C9 58.7(4) . . . . ?
Fe1 C8 C9 C10 58.4(4) . . . . ?
Fe1 C9 C10 C6 59.4(4) . . . . ?
Fe1 C9 C10 C11 -116.7(5) . . . . ?
Fe1 C10 C11 O1 -97.4(5) . . . . ?
Fe1 C10 C11 N1 83.0(6) . . . . ?
N1 C12 C13 C14 -66.9(6) . . . . ?
N1 C12 C20 O2 -31.4(7) . . . . ?
N1 C12 C20 N2 151.2(5) . . . . ?
N2 C21 C22 O3 -49.7(6) . . . . ?
N2 C21 C22 O4 134.8(5) . . . . ?
N2 C21 C23 C24 -177.3(5) . . . . ?
C1 C2 C3 Fe1 59.6(5) . . . . ?
C1 C2 C3 C4 -0.7(8) . . . . ?
C2 C1 C5 Fe1 -59.5(5) . . . . ?
C2 C1 C5 C4 -0.4(8) . . . . ?
C2 C3 C4 Fe1 59.8(5) . . . . ?
C2 C3 C4 C5 0.4(8) . . . . ?
C3 C4 C5 Fe1 59.0(5) . . . . ?
C3 C4 C5 C1 0.0(8) . . . . ?
C5 C1 C2 Fe1 59.7(5) . . . . ?
C5 C1 C2 C3 0.7(8) . . . . ?
C6 C7 C8 Fe1 -58.6(4) . . . . ?
C6 C7 C8 C9 0.1(7) . . . . ?
C6 C10 C11 O1 173.9(5) . . . . ?
C6 C10 C11 N1 -5.7(8) . . . . ?
C7 C6 C10 Fe1 59.7(4) . . . . ?
C7 C6 C10 C9 -0.1(6) . . . . ?
C7 C6 C10 C11 175.8(5) . . . . ?
C7 C8 C9 Fe1 -58.6(4) . . . . ?
C7 C8 C9 C10 -0.1(7) . . . . ?
C8 C9 C10 Fe1 -59.3(4) . . . . ?
C8 C9 C10 C6 0.1(6) . . . . ?
C8 C9 C10 C11 -176.0(5) . . . . ?
C9 C10 C11 O1 -10.8(8) . . . . ?
C9 C10 C11 N1 169.6(5) . . . . ?
C10 C6 C7 Fe1 -59.2(4) . . . . ?
C10 C6 C7 C8 0.0(7) . . . . ?
C11 N1 C12 C13 156.3(5) . . . . ?
C11 N1 C12 C20 -79.4(6) . . . . ?
C12 N1 C11 O1 2.8(8) . . . . ?
C12 N1 C11 C10 -177.6(4) . . . . ?
C12 C13 C14 C15 -70.2(7) . . . . ?
C12 C13 C14 C19 108.5(6) . . . . ?
C13 C12 C20 O2 92.6(6) . . . . ?
C13 C12 C20 N2 -84.8(5) . . . . ?
C13 C14 C15 C16 178.4(6) . . . . ?
C13 C14 C19 C18 -179.2(6) . . . . ?
C14 C15 C16 C17 0.4(10) . . . . ?
C15 C14 C19 C18 -0.5(9) . . . . ?
C15 C16 C17 C18 0.3(11) . . . . ?
C16 C17 C18 C19 -1.2(11) . . . . ?
C17 C18 C19 C14 1.3(11) . . . . ?
C19 C14 C15 C16 -0.4(9) . . . . ?
C20 N2 C21 C22 -75.1(6) . . . . ?
C20 N2 C21 C23 165.1(5) . . . . ?
C20 C12 C13 C14 168.5(5) . . . . ?
C21 N2 C20 O2 -2.9(8) . . . . ?
C21 N2 C20 C12 174.4(4) . . . . ?
C21 C23 C24 C25 -86.0(7) . . . . ?
C21 C23 C24 C29 92.8(7) . . . . ?
C22 C21 C23 C24 61.1(6) . . . . ?
C23 C21 C22 O3 70.1(6) . . . . ?
C23 C21 C22 O4 -105.3(6) . . . . ?
C23 C24 C25 C26 177.3(6) . . . . ?
C23 C24 C29 C28 -178.3(6) . . . . ?
C24 C25 C26 C27 0.7(11) . . . . ?
C25 C24 C29 C28 0.5(10) . . . . ?
C25 C26 C27 C28 1.4(11) . . . . ?
C26 C27 C28 C29 -2.4(11) . . . . ?
C27 C28 C29 C24 1.5(11) . . . . ?
C29 C24 C25 C26 -1.6(10) . . . . ?
Fe2 C30 C31 C32 59.4(6) . . . . ?
Fe2 C30 C34 C33 -60.7(7) . . . . ?
Fe2 C31 C32 C33 60.1(7) . . . . ?
Fe2 C32 C33 C34 58.5(8) . . . . ?
Fe2 C33 C34 C30 60.1(7) . . . . ?
Fe2 C35 C36 C37 60.0(6) . . . . ?
Fe2 C35 C39 C38 -60.2(4) . . . . ?
Fe2 C35 C39 C40 114.8(6) . . . . ?
Fe2 C36 C37 C38 58.0(5) . . . . ?
Fe2 C37 C38 C39 58.5(4) . . . . ?
Fe2 C38 C39 C35 60.1(4) . . . . ?
Fe2 C38 C39 C40 -115.3(5) . . . . ?
Fe2 C39 C40 O5 -101.4(5) . . . . ?
Fe2 C39 C40 N3 78.2(6) . . . . ?
N3 C41 C42 C43 -72.7(6) . . . . ?
N3 C41 C49 O6 -39.1(7) . . . . ?
N3 C41 C49 N4 147.0(5) . . . . ?
N4 C50 C51 O7 135.2(5) . . . . ?
N4 C50 C51 O8 -47.8(7) . . . . ?
N4 C50 C52 C53 170.7(5) . . . . ?
C30 C31 C32 Fe2 -59.2(7) . . . . ?
C30 C31 C32 C33 0.9(11) . . . . ?
C31 C30 C34 Fe2 60.3(6) . . . . ?
C31 C30 C34 C33 -0.4(11) . . . . ?
C31 C32 C33 Fe2 -59.6(7) . . . . ?
C31 C32 C33 C34 -1.1(12) . . . . ?
C32 C33 C34 Fe2 -59.2(8) . . . . ?
C32 C33 C34 C30 0.9(12) . . . . ?
C34 C30 C31 Fe2 -59.6(6) . . . . ?
C34 C30 C31 C32 -0.3(10) . . . . ?
C35 C36 C37 Fe2 -58.8(5) . . . . ?
C35 C36 C37 C38 -0.9(9) . . . . ?
C35 C39 C40 O5 170.1(6) . . . . ?
C35 C39 C40 N3 -10.3(9) . . . . ?
C36 C35 C39 Fe2 59.4(5) . . . . ?
C36 C35 C39 C38 -0.8(7) . . . . ?
C36 C35 C39 C40 174.2(6) . . . . ?
C36 C37 C38 Fe2 -58.1(6) . . . . ?
C36 C37 C38 C39 0.3(8) . . . . ?
C37 C38 C39 Fe2 -59.8(5) . . . . ?
C37 C38 C39 C35 0.3(7) . . . . ?
C37 C38 C39 C40 -175.0(6) . . . . ?
C38 C39 C40 O5 -15.6(9) . . . . ?
C38 C39 C40 N3 164.0(6) . . . . ?
C39 C35 C36 Fe2 -58.9(4) . . . . ?
C39 C35 C36 C37 1.1(8) . . . . ?
C40 N3 C41 C42 157.7(5) . . . . ?
C40 N3 C41 C49 -81.3(6) . . . . ?
C41 N3 C40 O5 4.7(8) . . . . ?
C41 N3 C40 C39 -174.9(5) . . . . ?
C41 C42 C43 C44 -65.1(7) . . . . ?
C41 C42 C43 C48 115.2(6) . . . . ?
C42 C41 C49 O6 83.0(6) . . . . ?
C42 C41 C49 N4 -90.9(5) . . . . ?
C42 C43 C44 C45 -179.9(6) . . . . ?
C42 C43 C48 C47 178.7(6) . . . . ?
C43 C44 C45 C46 1.8(11) . . . . ?
C44 C43 C48 C47 -1.0(10) . . . . ?
C44 C45 C46 C47 -2.3(12) . . . . ?
C45 C46 C47 C48 1.1(12) . . . . ?
C46 C47 C48 C43 0.5(11) . . . . ?
C48 C43 C44 C45 -0.2(10) . . . . ?
C49 N4 C50 C51 -54.0(7) . . . . ?
C49 N4 C50 C52 -173.8(5) . . . . ?
C49 C41 C42 C43 164.4(5) . . . . ?
C50 N4 C49 O6 -6.1(8) . . . . ?
C50 N4 C49 C41 167.9(5) . . . . ?
C50 C52 C53 C54 72.1(8) . . . . ?
C50 C52 C53 C58 -106.8(7) . . . . ?
C51 C50 C52 C53 51.2(7) . . . . ?
C52 C50 C51 O7 -105.3(5) . . . . ?
C52 C50 C51 O8 71.6(7) . . . . ?
C52 C53 C54 C55 178.6(8) . . . . ?
C52 C53 C58 C57 -178.8(6) . . . . ?
C53 C54 C55 C56 0.5(16) . . . . ?
C54 C53 C58 C57 2.3(10) . . . . ?
C54 C55 C56 C57 1.8(16) . . . . ?
C55 C56 C57 C58 -2.0(14) . . . . ?
C56 C57 C58 C53 -0.1(11) . . . . ?
C58 C53 C54 C55 -2.5(13) . . . . ?
F1 C64 C65 O9 -64.5(8) . . . . ?
F1 C64 C65 C66 175.3(7) . . . . ?
F2 C64 C65 O9 175.8(7) . . . . ?
F2 C64 C65 C66 55.6(9) . . . . ?
F3 C64 C65 O9 54.0(9) . . . . ?
F3 C64 C65 C66 -66.3(9) . . . . ?
O9 C65 C66 F4 54.8(7) . . . . ?
O9 C65 C66 F5 171.3(5) . . . . ?
O9 C65 C66 F6 -68.2(8) . . . . ?
C64 C65 C66 F4 174.8(6) . . . . ?
C64 C65 C66 F5 -68.7(8) . . . . ?
C64 C65 C66 F6 51.8(9) . . . . ?
F7 C67 C68 O10 178.1(9) . . . . ?
F7 C67 C68 C69 57.9(14) . . . . ?
F8 C67 C68 O10 56.5(11) . . . . ?
F8 C67 C68 C69 -63.7(12) . . . . ?
F9 C67 C68 O10 -65.5(13) . . . . ?
F9 C67 C68 C69 174.3(10) . . . . ?
O10 C68 C69 F10 -56.3(11) . . . . ?
O10 C68 C69 F11 61.2(11) . . . . ?
O10 C68 C69 F12 -176.8(10) . . . . ?
C67 C68 C69 F10 64.1(12) . . . . ?
C67 C68 C69 F11 -178.4(10) . . . . ?
C67 C68 C69 F12 -56.4(14) . . . . ?
F13 C70 C71 O11 -59.3(12) . . . . ?
F13 C70 C71 C72 58.6(13) . . . . ?
F14 C70 C71 O11 -179.2(13) . . . . ?
F14 C70 C71 C72 -61.3(16) . . . . ?
F15 C70 C71 O11 57.3(10) . . . . ?
F15 C70 C71 C72 175.2(9) . . . . ?
O11 C71 C72 F16 56.4(16) . . . . ?
O11 C71 C72 F17 -57.9(12) . . . . ?
O11 C71 C72 F18 -170.2(13) . . . . ?
C70 C71 C72 F16 -60.6(16) . . . . ?
C70 C71 C72 F17 -174.9(10) . . . . ?
C70 C71 C72 F18 72.8(15) . . . . ?
N5 C62 C63 N6 -58.6(7) . . . . ?
N6 C60 C61 N5 57.1(7) . . . . ?
C59 C60 C61 N5 179.3(6) . . . . ?
C60 N6 C63 C62 58.5(7) . . . . ?
C61 N5 C62 C63 59.4(7) . . . . ?
C62 N5 C61 C60 -58.6(8) . . . . ?
C63 N6 C60 C59 178.3(6) . . . . ?
C63 N6 C60 C61 -58.0(7) . . . . ?
